data_7706495
loop_
_publ_author_name
'Ouellette, Erik T.'
'Carpentier, Ambre'
'Joseph Brackbill, I.'
'Lohrey, Trevor D.'
'Douair, Iskander'
'Maron, Laurent'
'Bergman, Robert G.'
'Arnold, John'

_publ_section_title
;
 \s or \p? Bonding interactions in a series of rhenium metallotetrylenes.
;
_journal_issue 6
_journal_name_full 'Dalton transactions (Cambridge, England : 2003)'
_journal_page_first 2083
_journal_page_last 2092
_journal_paper_doi 10.1039/d1dt00129a
_journal_volume 50
_journal_year 2021
_chemical_formula_moiety 'C68 H92 Ge N4 Re2, C5 H12'
_chemical_formula_sum 'C73 H104 Ge N4 Re2'
_chemical_formula_weight 1482.59
_chemical_melting_point 414.5(15)
_chemical_name_systematic Ge[Re(\h5-Cp)(BDI)]2
_chemical_properties_physical Air-sensitive
_space_group_crystal_system triclinic
_space_group_IT_number 2
_space_group_name_Hall '-P 1'
_space_group_name_H-M_alt 'P -1'
_atom_sites_solution_hydrogens geom
_atom_sites_solution_primary iterative
_atom_sites_solution_secondary difmap
_audit_creation_method SHELXL-2014/7
_audit_update_record
;
2020-12-08 deposited with the CCDC.	2021-01-22 downloaded from the CCDC.
;
_cell_angle_alpha 103.050(2)
_cell_angle_beta 102.812(2)
_cell_angle_gamma 96.440(2)
_cell_formula_units_Z 2
_cell_length_a 12.4047(5)
_cell_length_b 16.4384(7)
_cell_length_c 17.3177(8)
_cell_measurement_reflns_used 50181
_cell_measurement_temperature 100(2)
_cell_measurement_theta_max 28.315
_cell_measurement_theta_min 2.066
_cell_volume 3305.2(3)
_computing_cell_refinement 'SAINT V8.38A Bruker, Madison WI'
_computing_data_collection 'Bruker APEX3 Bruker, Madison WI'
_computing_data_reduction 'SAINT V8.38A Bruker, Madison WI'
_computing_molecular_graphics ORTEP-32
_computing_publication_material WinGX
_computing_structure_refinement 'SHELXL-2014/7 (Sheldrick, 2014)'
_computing_structure_solution SHELXT
_diffrn_ambient_temperature 100(2)
_diffrn_detector_area_resol_mean 10.42
_diffrn_measured_fraction_theta_full 0.999
_diffrn_measured_fraction_theta_max 0.996
_diffrn_measurement_device_type 'Bruker D8 with PHOTON-II CPAD detector'
_diffrn_measurement_method '\f and \w shutterless scans'
_diffrn_radiation_monochromator 'silicon 111'
_diffrn_radiation_type synchrotron
_diffrn_radiation_wavelength 0.7288
_diffrn_reflns_av_R_equivalents 0.0380
_diffrn_reflns_av_unetI/netI 0.0409
_diffrn_reflns_Laue_measured_fraction_full 0.999
_diffrn_reflns_Laue_measured_fraction_max 0.996
_diffrn_reflns_limit_h_max 16
_diffrn_reflns_limit_h_min -16
_diffrn_reflns_limit_k_max 21
_diffrn_reflns_limit_k_min -21
_diffrn_reflns_limit_l_max 22
_diffrn_reflns_limit_l_min -22
_diffrn_reflns_number 50181
_diffrn_reflns_point_group_measured_fraction_full 0.999
_diffrn_reflns_point_group_measured_fraction_max 0.996
_diffrn_reflns_theta_full 25.930
_diffrn_reflns_theta_max 28.315
_diffrn_reflns_theta_min 2.066
_diffrn_source 'Advanced Light Source, station 12.2.1'
_exptl_absorpt_coefficient_mu 4.396
_exptl_absorpt_correction_T_max 0.7457
_exptl_absorpt_correction_T_min 0.5974
_exptl_absorpt_correction_type multi-scan
_exptl_absorpt_process_details SADABS
_exptl_crystal_colour brown
_exptl_crystal_density_diffrn 1.490
_exptl_crystal_description block
_exptl_crystal_F_000 1504
_exptl_crystal_recrystallization_method 'Re-crystallisation from solvent: pentane'
_exptl_crystal_size_max 0.120
_exptl_crystal_size_mid 0.050
_exptl_crystal_size_min 0.030
_refine_diff_density_max 1.015
_refine_diff_density_min -1.079
_refine_diff_density_rms 0.111
_refine_ls_extinction_method none
_refine_ls_goodness_of_fit_ref 1.042
_refine_ls_hydrogen_treatment constr
_refine_ls_matrix_type full
_refine_ls_number_parameters 743
_refine_ls_number_reflns 15203
_refine_ls_number_restraints 0
_refine_ls_restrained_S_all 1.042
_refine_ls_R_factor_all 0.0348
_refine_ls_R_factor_gt 0.0263
_refine_ls_shift/su_max 0.004
_refine_ls_shift/su_mean 0.000
_refine_ls_structure_factor_coef Fsqd
_refine_ls_weighting_details 'w=1/[\s^2^(Fo^2^)+(0.0139P)^2^+3.4619P] where P=(Fo^2^+2Fc^2^)/3'
_refine_ls_weighting_scheme calc
_refine_ls_wR_factor_gt 0.0522
_refine_ls_wR_factor_ref 0.0563
_reflns_Friedel_coverage 0.000
_reflns_number_gt 13099
_reflns_number_total 15203
_reflns_threshold_expression 'I > 2\s(I)'
_cod_data_source_file d1dt00129a2.cif
_cod_data_source_block 3_GeRe2
_cod_depositor_comments
;
The following automatic conversions were performed:

data item '_chemical_melting_point' value '413-416' was changed to
'414.5(15)' -- the average value was taken and precision was
estimated.

data item '_atom_sites_solution_secondary' value 'diffmap' was
changed to 'difmap'.

Automatic conversion script
Id: cif_fix_values 7556 2019-12-06 15:28:31Z antanas 

 Adding full bibliography for 7706490--7706495.cif.
;
_cod_original_cell_volume 3305.2(2)
_cod_database_code 7706495
_shelx_shelxl_version_number 2014/7
_shelx_space_group_comment
;
The symmetry employed for this shelxl refinement is uniquely defined
by the following loop, which should always be used as a source of
symmetry information in preference to the above space-group names.
They are only intended as comments.
;

loop_
_space_group_symop_operation_xyz
'x, y, z'
'-x, -y, -z'

loop_
_atom_site_label
_atom_site_type_symbol
_atom_site_fract_x
_atom_site_fract_y
_atom_site_fract_z
_atom_site_U_iso_or_equiv
_atom_site_adp_type
_atom_site_occupancy
_atom_site_site_symmetry_order
_atom_site_calc_flag
_atom_site_refinement_flags_posn
_atom_site_refinement_flags_adp
_atom_site_refinement_flags_occupancy
_atom_site_disorder_assembly
_atom_site_disorder_group
C1 C 0.4887(2) 0.4048(2) 0.8301(2) 0.0230(7) Uani 1 1 d . . . . .
H1 H 0.4939 0.4360 0.7906 0.028 Uiso 1 1 calc R U . . .
C2 C 0.4519(3) 0.4320(2) 0.9019(2) 0.0254(7) Uani 1 1 d . . . . .
H2 H 0.4277 0.4844 0.9192 0.030 Uiso 1 1 calc R U . . .
C3 C 0.4577(3) 0.3669(2) 0.94315(19) 0.0255(7) Uani 1 1 d . . . . .
H3 H 0.4383 0.3682 0.9935 0.031 Uiso 1 1 calc R U . . .
C4 C 0.4975(3) 0.2988(2) 0.8964(2) 0.0267(8) Uani 1 1 d . . . . .
H4 H 0.5088 0.2470 0.9100 0.032 Uiso 1 1 calc R U . . .
C5 C 0.5170(3) 0.3221(2) 0.8271(2) 0.0244(7) Uani 1 1 d . . . . .
H5 H 0.5441 0.2889 0.7854 0.029 Uiso 1 1 calc R U . . .
C6 C 0.3773(3) 0.45669(18) 0.6249(2) 0.0221(7) Uani 1 1 d . . . . .
H6 H 0.4166 0.4726 0.6812 0.027 Uiso 1 1 calc R U . . .
C7 C 0.2580(3) 0.43979(18) 0.5939(2) 0.0217(7) Uani 1 1 d . . . . .
H7 H 0.2046 0.4429 0.6258 0.026 Uiso 1 1 calc R U . . .
C8 C 0.2338(3) 0.41766(19) 0.5076(2) 0.0221(7) Uani 1 1 d . . . . .
H8 H 0.1614 0.4025 0.4706 0.027 Uiso 1 1 calc R U . . .
C9 C 0.3390(3) 0.42234(18) 0.4862(2) 0.0232(7) Uani 1 1 d . . . . .
H9 H 0.3484 0.4113 0.4321 0.028 Uiso 1 1 calc R U . . .
C10 C 0.4266(3) 0.44616(18) 0.5593(2) 0.0220(7) Uani 1 1 d . . . . .
H10 H 0.5048 0.4536 0.5629 0.026 Uiso 1 1 calc R U . . .
C11 C 0.3121(3) 0.1262(2) 0.8355(2) 0.0237(7) Uani 1 1 d . . . . .
C12 C 0.3442(3) 0.1171(2) 0.9154(2) 0.0338(9) Uani 1 1 d . . . . .
C13 C 0.4302(4) 0.2020(3) 1.0625(2) 0.0585(14) Uani 1 1 d . . . . .
H13A H 0.4414 0.1518 1.0829 0.088 Uiso 1 1 calc R U . . .
H13B H 0.4189 0.2472 1.1062 0.088 Uiso 1 1 calc R U . . .
H13C H 0.4965 0.2214 1.0453 0.088 Uiso 1 1 calc R U . . .
C14 C 0.3264(3) 0.1795(2) 0.9889(2) 0.0362(9) Uani 1 1 d . . . . .
H14 H 0.3134 0.2329 0.9725 0.043 Uiso 1 1 calc R U . . .
C15 C 0.2222(4) 0.1459(3) 1.0129(3) 0.0554(13) Uani 1 1 d . . . . .
H15A H 0.1556 0.1398 0.9679 0.083 Uiso 1 1 calc R U . . .
H15B H 0.2149 0.1856 1.0622 0.083 Uiso 1 1 calc R U . . .
H15C H 0.2293 0.0906 1.0240 0.083 Uiso 1 1 calc R U . . .
C16 C 0.3904(4) 0.0466(3) 0.9281(2) 0.0514(12) Uani 1 1 d . . . . .
H16 H 0.4110 0.0394 0.9820 0.062 Uiso 1 1 calc R U . . .
C17 C 0.4071(4) -0.0133(3) 0.8634(2) 0.0584(14) Uani 1 1 d . . . . .
H17 H 0.4367 -0.0621 0.8725 0.070 Uiso 1 1 calc R U . . .
C18 C 0.3805(4) -0.0013(2) 0.7858(2) 0.0420(10) Uani 1 1 d . . . . .
H18 H 0.3947 -0.0413 0.7418 0.050 Uiso 1 1 calc R U . . .
C19 C 0.3333(3) 0.0679(2) 0.7701(2) 0.0260(7) Uani 1 1 d . . . . .
C20 C 0.4240(3) 0.1040(2) 0.6668(2) 0.0279(8) Uani 1 1 d . . . . .
H20A H 0.4668 0.1540 0.7097 0.042 Uiso 1 1 calc R U . . .
H20B H 0.4115 0.1171 0.6134 0.042 Uiso 1 1 calc R U . . .
H20C H 0.4661 0.0570 0.6663 0.042 Uiso 1 1 calc R U . . .
C21 C 0.3108(3) 0.07891(19) 0.68403(18) 0.0211(7) Uani 1 1 d . . . . .
H21 H 0.2680 0.1267 0.6818 0.025 Uiso 1 1 calc R U . . .
C22 C 0.2434(3) 0.0007(2) 0.6184(2) 0.0296(8) Uani 1 1 d . . . . .
H22A H 0.2864 -0.0458 0.6169 0.044 Uiso 1 1 calc R U . . .
H22B H 0.2279 0.0137 0.5649 0.044 Uiso 1 1 calc R U . . .
H22C H 0.1724 -0.0159 0.6312 0.044 Uiso 1 1 calc R U . . .
C23 C 0.0868(3) 0.0771(2) 0.7877(2) 0.0314(8) Uani 1 1 d . . . . .
H23A H 0.1021 0.0442 0.7378 0.047 Uiso 1 1 calc R U . . .
H23B H 0.0055 0.0720 0.7807 0.047 Uiso 1 1 calc R U . . .
H23C H 0.1198 0.0556 0.8343 0.047 Uiso 1 1 calc R U . . .
C24 C 0.1374(3) 0.16914(19) 0.80350(18) 0.0207(7) Uani 1 1 d . . . . .
C25 C 0.0625(3) 0.2261(2) 0.80105(18) 0.0210(7) Uani 1 1 d . . . . .
H25 H -0.0142 0.2016 0.7771 0.025 Uiso 1 1 calc R U . . .
C26 C 0.0849(2) 0.31357(19) 0.82885(18) 0.0180(6) Uani 1 1 d . . . . .
C27 C -0.0155(3) 0.3572(2) 0.8334(2) 0.0238(7) Uani 1 1 d . . . . .
H27A H 0.0030 0.4033 0.8837 0.036 Uiso 1 1 calc R U . . .
H27B H -0.0791 0.3162 0.8335 0.036 Uiso 1 1 calc R U . . .
H27C H -0.0354 0.3805 0.7857 0.036 Uiso 1 1 calc R U . . .
C28 C 0.2005(2) 0.44280(18) 0.90506(18) 0.0162(6) Uani 1 1 d . . . . .
C29 C 0.2003(2) 0.44822(19) 0.98736(18) 0.0180(6) Uani 1 1 d . . . . .
C30 C 0.2835(3) 0.3869(2) 1.10313(19) 0.0278(8) Uani 1 1 d . . . . .
H30A H 0.3571 0.4049 1.0947 0.042 Uiso 1 1 calc R U . . .
H30B H 0.2838 0.3343 1.1209 0.042 Uiso 1 1 calc R U . . .
H30C H 0.2674 0.4312 1.1453 0.042 Uiso 1 1 calc R U . . .
C31 C 0.1930(3) 0.3715(2) 1.02246(19) 0.0218(7) Uani 1 1 d . . . . .
H31 H 0.2059 0.3220 0.9821 0.026 Uiso 1 1 calc R U . . .
C32 C 0.0779(3) 0.3492(2) 1.0383(2) 0.0352(9) Uani 1 1 d . . . . .
H32A H 0.0616 0.3984 1.0749 0.053 Uiso 1 1 calc R U . . .
H32B H 0.0783 0.3017 1.0638 0.053 Uiso 1 1 calc R U . . .
H32C H 0.0201 0.3330 0.9862 0.053 Uiso 1 1 calc R U . . .
C33 C 0.2055(3) 0.5274(2) 1.03945(19) 0.0232(7) Uani 1 1 d . . . . .
H33 H 0.2044 0.5314 1.0949 0.028 Uiso 1 1 calc R U . . .
C34 C 0.2121(3) 0.5999(2) 1.0124(2) 0.0265(7) Uani 1 1 d . . . . .
H34 H 0.2154 0.6535 1.0487 0.032 Uiso 1 1 calc R U . . .
C35 C 0.2138(3) 0.5940(2) 0.9325(2) 0.0239(7) Uani 1 1 d . . . . .
H35 H 0.2193 0.6442 0.9143 0.029 Uiso 1 1 calc R U . . .
C36 C 0.2078(3) 0.51624(19) 0.87697(19) 0.0201(7) Uani 1 1 d . . . . .
C37 C 0.3033(3) 0.5809(2) 0.7864(2) 0.0371(9) Uani 1 1 d . . . . .
H37A H 0.2948 0.6380 0.8140 0.056 Uiso 1 1 calc R U . . .
H37B H 0.3022 0.5782 0.7291 0.056 Uiso 1 1 calc R U . . .
H37C H 0.3747 0.5680 0.8141 0.056 Uiso 1 1 calc R U . . .
C38 C 0.2059(3) 0.5158(2) 0.7895(2) 0.0251(7) Uani 1 1 d . . . . .
H38 H 0.2156 0.4582 0.7606 0.030 Uiso 1 1 calc R U . . .
C39 C 0.0946(3) 0.5340(3) 0.7450(2) 0.0392(10) Uani 1 1 d . . . . .
H39A H 0.0337 0.4895 0.7432 0.059 Uiso 1 1 calc R U . . .
H39B H 0.0966 0.5351 0.6890 0.059 Uiso 1 1 calc R U . . .
H39C H 0.0817 0.5890 0.7742 0.059 Uiso 1 1 calc R U . . .
C40 C 0.0900(2) 0.22951(19) 0.43384(18) 0.0168(6) Uani 1 1 d . . . . .
C41 C 0.0048(2) 0.22000(18) 0.47380(18) 0.0167(6) Uani 1 1 d . . . . .
C42 C 0.0127(3) 0.2935(2) 0.61677(19) 0.0235(7) Uani 1 1 d . . . . .
H42A H 0.0556 0.3422 0.6068 0.035 Uiso 1 1 calc R U . . .
H42B H 0.0396 0.2926 0.6742 0.035 Uiso 1 1 calc R U . . .
H42C H -0.0670 0.2982 0.6051 0.035 Uiso 1 1 calc R U . . .
C43 C 0.0285(2) 0.21149(19) 0.56076(18) 0.0178(6) Uani 1 1 d . . . . .
H43 H 0.1089 0.2051 0.5778 0.021 Uiso 1 1 calc R U . . .
C44 C -0.0433(3) 0.1351(2) 0.5709(2) 0.0273(8) Uani 1 1 d . . . . .
H44A H -0.1225 0.1411 0.5569 0.041 Uiso 1 1 calc R U . . .
H44B H -0.0211 0.1318 0.6279 0.041 Uiso 1 1 calc R U . . .
H44C H -0.0325 0.0833 0.5345 0.041 Uiso 1 1 calc R U . . .
C45 C -0.1052(3) 0.2223(2) 0.43360(19) 0.0214(7) Uani 1 1 d . . . . .
H45 H -0.1633 0.2159 0.4605 0.026 Uiso 1 1 calc R U . . .
C46 C -0.1309(3) 0.2336(2) 0.3554(2) 0.0262(7) Uani 1 1 d . . . . .
H46 H -0.2064 0.2329 0.3278 0.031 Uiso 1 1 calc R U . . .
C47 C -0.0451(3) 0.2461(2) 0.3180(2) 0.0264(7) Uani 1 1 d . . . . .
H47 H -0.0624 0.2556 0.2648 0.032 Uiso 1 1 calc R U . . .
C48 C 0.0654(3) 0.2452(2) 0.35593(18) 0.0202(7) Uani 1 1 d . . . . .
C49 C 0.1547(3) 0.1824(2) 0.2439(2) 0.0352(9) Uani 1 1 d . . . . .
H49A H 0.1721 0.1357 0.2685 0.053 Uiso 1 1 calc R U . . .
H49B H 0.2115 0.1954 0.2151 0.053 Uiso 1 1 calc R U . . .
H49C H 0.0806 0.1658 0.2050 0.053 Uiso 1 1 calc R U . . .
C50 C 0.1548(3) 0.2607(2) 0.31133(19) 0.0229(7) Uani 1 1 d . . . . .
H50 H 0.2294 0.2736 0.3522 0.027 Uiso 1 1 calc R U . . .
C51 C 0.1420(3) 0.3375(2) 0.2755(2) 0.0333(9) Uani 1 1 d . . . . .
H51A H 0.0737 0.3240 0.2306 0.050 Uiso 1 1 calc R U . . .
H51B H 0.2073 0.3512 0.2548 0.050 Uiso 1 1 calc R U . . .
H51C H 0.1368 0.3862 0.3184 0.050 Uiso 1 1 calc R U . . .
C52 C 0.1217(3) 0.06712(19) 0.4020(2) 0.0231(7) Uani 1 1 d . . . . .
H52A H 0.0693 0.0634 0.4364 0.035 Uiso 1 1 calc R U . . .
H52B H 0.1488 0.0131 0.3891 0.035 Uiso 1 1 calc R U . . .
H52C H 0.0834 0.0794 0.3511 0.035 Uiso 1 1 calc R U . . .
C53 C 0.2198(2) 0.13705(18) 0.44742(17) 0.0163(6) Uani 1 1 d . . . . .
C54 C 0.3250(2) 0.11276(18) 0.46250(18) 0.0166(6) Uani 1 1 d . . . . .
H54 H 0.3251 0.0538 0.4557 0.020 Uiso 1 1 calc R U . . .
C55 C 0.4299(2) 0.16443(18) 0.48630(17) 0.0164(6) Uani 1 1 d . . . . .
C56 C 0.5287(3) 0.1184(2) 0.4814(2) 0.0220(7) Uani 1 1 d . . . . .
H56A H 0.5915 0.1570 0.4765 0.033 Uiso 1 1 calc R U . . .
H56B H 0.5068 0.0695 0.4334 0.033 Uiso 1 1 calc R U . . .
H56C H 0.5516 0.0990 0.5311 0.033 Uiso 1 1 calc R U . . .
C57 C 0.5477(2) 0.29378(18) 0.50513(18) 0.0167(6) Uani 1 1 d . . . . .
C58 C 0.6384(2) 0.33081(19) 0.57376(19) 0.0198(7) Uani 1 1 d . . . . .
C59 C 0.6862(3) 0.4106(2) 0.7222(2) 0.0322(8) Uani 1 1 d . . . . .
H59A H 0.7659 0.4254 0.7247 0.048 Uiso 1 1 calc R U . . .
H59B H 0.6780 0.4064 0.7762 0.048 Uiso 1 1 calc R U . . .
H59C H 0.6461 0.4545 0.7058 0.048 Uiso 1 1 calc R U . . .
C60 C 0.6371(3) 0.3251(2) 0.65921(19) 0.0230(7) Uani 1 1 d . . . . .
H60 H 0.5572 0.3095 0.6603 0.028 Uiso 1 1 calc R U . . .
C61 C 0.7010(3) 0.2562(2) 0.6826(2) 0.0298(8) Uani 1 1 d . . . . .
H61A H 0.6626 0.2007 0.6467 0.045 Uiso 1 1 calc R U . . .
H61B H 0.7039 0.2566 0.7397 0.045 Uiso 1 1 calc R U . . .
H61C H 0.7776 0.2671 0.6764 0.045 Uiso 1 1 calc R U . . .
C62 C 0.7354(3) 0.3719(2) 0.5615(2) 0.0243(7) Uani 1 1 d . . . . .
H62 H 0.7972 0.3969 0.6076 0.029 Uiso 1 1 calc R U . . .
C63 C 0.7445(3) 0.3774(2) 0.4856(2) 0.0256(7) Uani 1 1 d . . . . .
H63 H 0.8117 0.4056 0.4789 0.031 Uiso 1 1 calc R U . . .
C64 C 0.6549(3) 0.34130(19) 0.4190(2) 0.0236(7) Uani 1 1 d . . . . .
H64 H 0.6613 0.3449 0.3661 0.028 Uiso 1 1 calc R U . . .
C65 C 0.5550(3) 0.29957(18) 0.42651(19) 0.0179(6) Uani 1 1 d . . . . .
C66 C 0.4858(3) 0.1803(2) 0.2972(2) 0.0309(8) Uani 1 1 d . . . . .
H66A H 0.5538 0.1936 0.2793 0.046 Uiso 1 1 calc R U . . .
H66B H 0.4223 0.1564 0.2490 0.046 Uiso 1 1 calc R U . . .
H66C H 0.4967 0.1389 0.3298 0.046 Uiso 1 1 calc R U . . .
C67 C 0.4615(3) 0.2613(2) 0.34921(19) 0.0227(7) Uani 1 1 d . . . . .
H67 H 0.3912 0.2464 0.3658 0.027 Uiso 1 1 calc R U . . .
C68 C 0.4405(3) 0.3236(2) 0.2961(2) 0.0254(7) Uani 1 1 d . . . . .
H68A H 0.4284 0.3768 0.3293 0.038 Uiso 1 1 calc R U . . .
H68B H 0.3740 0.2992 0.2504 0.038 Uiso 1 1 calc R U . . .
H68C H 0.5058 0.3346 0.2744 0.038 Uiso 1 1 calc R U . . .
C69 C 0.8118(6) 0.1621(4) 1.0767(4) 0.109(2) Uani 1 1 d . . . . .
H69A H 0.8321 0.1067 1.0795 0.163 Uiso 1 1 calc R U . . .
H69B H 0.7735 0.1816 1.1195 0.163 Uiso 1 1 calc R U . . .
H69C H 0.8799 0.2030 1.0850 0.163 Uiso 1 1 calc R U . . .
C70 C 0.7361(5) 0.1545(3) 0.9952(3) 0.0802(18) Uani 1 1 d . . . . .
H70A H 0.7254 0.2122 0.9906 0.096 Uiso 1 1 calc R U . . .
H70B H 0.6619 0.1231 0.9928 0.096 Uiso 1 1 calc R U . . .
C71 C 0.7737(4) 0.1115(3) 0.9223(3) 0.0629(14) Uani 1 1 d . . . . .
H71A H 0.8480 0.1426 0.9249 0.075 Uiso 1 1 calc R U . . .
H71B H 0.7836 0.0536 0.9266 0.075 Uiso 1 1 calc R U . . .
C72 C 0.6985(5) 0.1049(4) 0.8417(3) 0.0814(18) Uani 1 1 d . . . . .
H72A H 0.6905 0.1630 0.8371 0.098 Uiso 1 1 calc R U . . .
H72B H 0.6235 0.0756 0.8401 0.098 Uiso 1 1 calc R U . . .
C73 C 0.7324(4) 0.0597(3) 0.7676(3) 0.0610(13) Uani 1 1 d . . . . .
H73A H 0.7976 0.0944 0.7610 0.091 Uiso 1 1 calc R U . . .
H73B H 0.6700 0.0501 0.7188 0.091 Uiso 1 1 calc R U . . .
H73C H 0.7516 0.0051 0.7746 0.091 Uiso 1 1 calc R U . . .
N1 N 0.2494(2) 0.19269(15) 0.81944(15) 0.0187(5) Uani 1 1 d . . . . .
N2 N 0.1882(2) 0.35887(15) 0.84999(14) 0.0152(5) Uani 1 1 d . . . . .
N3 N 0.2030(2) 0.21735(15) 0.47057(14) 0.0149(5) Uani 1 1 d . . . . .
N4 N 0.44436(19) 0.24829(15) 0.51289(14) 0.0148(5) Uani 1 1 d . . . . .
Ge1 Ge 0.31021(3) 0.29652(2) 0.67899(2) 0.01445(7) Uani 1 1 d . . . . .
Re1 Re 0.33367(2) 0.31297(2) 0.82563(2) 0.01461(3) Uani 1 1 d . . . . .
Re2 Re 0.32272(2) 0.32031(2) 0.54714(2) 0.01379(3) Uani 1 1 d . . . . .

loop_
_atom_site_aniso_label
_atom_site_aniso_U_11
_atom_site_aniso_U_22
_atom_site_aniso_U_33
_atom_site_aniso_U_23
_atom_site_aniso_U_13
_atom_site_aniso_U_12
C1 0.0110(14) 0.0304(18) 0.0240(17) 0.0033(14) 0.0033(13) -0.0014(13)
C2 0.0153(15) 0.0225(17) 0.0278(18) -0.0091(14) 0.0021(13) -0.0015(13)
C3 0.0184(16) 0.039(2) 0.0109(15) -0.0021(14) -0.0025(12) -0.0004(15)
C4 0.0171(16) 0.0286(19) 0.0300(19) 0.0019(15) 0.0008(14) 0.0082(14)
C5 0.0168(15) 0.0297(18) 0.0206(17) -0.0042(14) 0.0026(13) 0.0053(14)
C6 0.0304(18) 0.0102(14) 0.0236(17) -0.0003(12) 0.0078(14) 0.0025(13)
C7 0.0285(17) 0.0109(15) 0.0311(19) 0.0057(13) 0.0158(15) 0.0079(13)
C8 0.0278(17) 0.0129(15) 0.0253(18) 0.0046(13) 0.0040(14) 0.0086(13)
C9 0.039(2) 0.0114(15) 0.0254(18) 0.0075(13) 0.0167(15) 0.0078(14)
C10 0.0231(16) 0.0105(15) 0.0325(19) 0.0059(13) 0.0103(14) -0.0042(13)
C11 0.0339(18) 0.0188(16) 0.0199(17) 0.0049(13) 0.0078(14) 0.0088(14)
C12 0.056(2) 0.0290(19) 0.0217(18) 0.0095(15) 0.0100(17) 0.0226(18)
C13 0.094(4) 0.063(3) 0.021(2) 0.005(2) 0.006(2) 0.054(3)
C14 0.063(3) 0.032(2) 0.0188(18) 0.0084(15) 0.0097(18) 0.0265(19)
C15 0.101(4) 0.039(2) 0.038(2) 0.0094(19) 0.041(3) 0.016(3)
C16 0.096(4) 0.043(2) 0.022(2) 0.0108(18) 0.013(2) 0.043(3)
C17 0.108(4) 0.045(3) 0.031(2) 0.0119(19) 0.011(2) 0.055(3)
C18 0.073(3) 0.032(2) 0.026(2) 0.0047(16) 0.014(2) 0.032(2)
C19 0.038(2) 0.0201(17) 0.0193(17) 0.0041(13) 0.0054(15) 0.0104(15)
C20 0.0288(18) 0.0292(19) 0.0245(18) 0.0018(15) 0.0068(15) 0.0104(15)
C21 0.0290(17) 0.0185(16) 0.0159(16) 0.0034(12) 0.0056(13) 0.0069(14)
C22 0.039(2) 0.0234(18) 0.0224(18) -0.0001(14) 0.0081(15) 0.0016(16)
C23 0.039(2) 0.0203(18) 0.034(2) 0.0035(15) 0.0172(17) -0.0037(16)
C24 0.0316(18) 0.0180(16) 0.0104(15) 0.0018(12) 0.0061(13) -0.0021(14)
C25 0.0201(16) 0.0233(17) 0.0155(16) 0.0005(13) 0.0039(13) -0.0022(13)
C26 0.0183(15) 0.0230(16) 0.0114(15) 0.0034(12) 0.0033(12) 0.0008(13)
C27 0.0176(16) 0.0317(19) 0.0204(17) 0.0039(14) 0.0037(13) 0.0056(14)
C28 0.0147(14) 0.0160(15) 0.0176(15) 0.0021(12) 0.0050(12) 0.0044(12)
C29 0.0132(14) 0.0215(16) 0.0172(16) 0.0019(12) 0.0018(12) 0.0048(12)
C30 0.0348(19) 0.0304(19) 0.0186(17) 0.0059(14) 0.0056(15) 0.0111(16)
C31 0.0282(17) 0.0232(17) 0.0156(16) 0.0043(13) 0.0079(13) 0.0082(14)
C32 0.031(2) 0.045(2) 0.029(2) 0.0134(17) 0.0072(16) -0.0003(17)
C33 0.0260(17) 0.0277(18) 0.0156(16) 0.0023(13) 0.0061(13) 0.0093(14)
C34 0.0312(18) 0.0207(17) 0.0232(18) -0.0045(14) 0.0066(15) 0.0088(15)
C35 0.0292(18) 0.0185(16) 0.0258(18) 0.0044(14) 0.0105(15) 0.0069(14)
C36 0.0204(16) 0.0197(16) 0.0217(17) 0.0030(13) 0.0090(13) 0.0071(13)
C37 0.058(3) 0.0207(18) 0.040(2) 0.0052(16) 0.030(2) 0.0049(18)
C38 0.039(2) 0.0204(17) 0.0220(17) 0.0069(13) 0.0148(15) 0.0131(15)
C39 0.054(2) 0.050(2) 0.026(2) 0.0177(18) 0.0176(18) 0.032(2)
C40 0.0166(15) 0.0179(15) 0.0146(15) 0.0024(12) 0.0030(12) 0.0028(12)
C41 0.0159(14) 0.0151(15) 0.0159(15) 0.0013(12) 0.0021(12) -0.0013(12)
C42 0.0256(17) 0.0260(18) 0.0178(16) 0.0023(13) 0.0069(13) 0.0042(14)
C43 0.0167(15) 0.0194(16) 0.0169(15) 0.0038(12) 0.0058(12) 0.0005(12)
C44 0.0296(18) 0.0273(18) 0.0226(18) 0.0056(14) 0.0075(15) -0.0046(15)
C45 0.0180(15) 0.0248(17) 0.0201(17) 0.0032(13) 0.0053(13) 0.0023(13)
C46 0.0195(16) 0.0328(19) 0.0223(18) 0.0044(14) -0.0006(13) 0.0051(14)
C47 0.0255(17) 0.037(2) 0.0171(17) 0.0084(14) 0.0028(14) 0.0096(15)
C48 0.0230(16) 0.0218(16) 0.0156(16) 0.0040(13) 0.0049(13) 0.0054(13)
C49 0.036(2) 0.043(2) 0.030(2) 0.0041(17) 0.0174(17) 0.0104(18)
C50 0.0225(16) 0.0307(18) 0.0183(16) 0.0085(14) 0.0068(13) 0.0085(14)
C51 0.034(2) 0.043(2) 0.037(2) 0.0242(18) 0.0200(17) 0.0147(17)
C52 0.0244(17) 0.0159(16) 0.0242(17) -0.0002(13) 0.0028(14) 0.0018(13)
C53 0.0222(15) 0.0156(15) 0.0105(14) 0.0020(11) 0.0060(12) 0.0001(12)
C54 0.0216(15) 0.0097(14) 0.0165(15) 0.0013(11) 0.0034(12) 0.0020(12)
C55 0.0215(15) 0.0168(15) 0.0126(15) 0.0036(12) 0.0076(12) 0.0043(13)
C56 0.0210(16) 0.0189(16) 0.0260(18) 0.0033(13) 0.0075(14) 0.0051(13)
C57 0.0182(15) 0.0133(14) 0.0191(16) 0.0006(12) 0.0086(12) 0.0043(12)
C58 0.0171(15) 0.0169(15) 0.0248(17) 0.0007(13) 0.0082(13) 0.0045(12)
C59 0.0231(18) 0.038(2) 0.0275(19) -0.0044(16) 0.0072(15) -0.0013(16)
C60 0.0143(15) 0.0277(18) 0.0231(17) 0.0006(14) 0.0045(13) 0.0006(13)
C61 0.0248(18) 0.040(2) 0.0247(19) 0.0072(16) 0.0062(15) 0.0061(16)
C62 0.0192(16) 0.0216(17) 0.0310(19) 0.0021(14) 0.0087(14) 0.0042(13)
C63 0.0191(16) 0.0190(16) 0.043(2) 0.0100(15) 0.0144(15) 0.0051(13)
C64 0.0282(18) 0.0193(16) 0.0305(19) 0.0108(14) 0.0148(15) 0.0099(14)
C65 0.0220(16) 0.0130(15) 0.0221(16) 0.0044(12) 0.0102(13) 0.0077(12)
C66 0.042(2) 0.0246(18) 0.0266(19) 0.0013(15) 0.0125(16) 0.0083(16)
C67 0.0245(17) 0.0242(17) 0.0229(17) 0.0070(14) 0.0112(14) 0.0066(14)
C68 0.0301(18) 0.0265(18) 0.0219(17) 0.0052(14) 0.0120(14) 0.0057(15)
C69 0.103(5) 0.115(6) 0.078(5) 0.033(4) -0.031(4) -0.014(4)
C70 0.120(5) 0.050(3) 0.055(3) 0.017(3) -0.006(3) 0.000(3)
C71 0.047(3) 0.064(3) 0.074(4) 0.026(3) 0.001(3) 0.006(2)
C72 0.090(4) 0.088(4) 0.065(4) 0.017(3) 0.008(3) 0.040(4)
C73 0.051(3) 0.056(3) 0.076(4) 0.010(3) 0.019(3) 0.015(2)
N1 0.0276(14) 0.0133(13) 0.0153(13) 0.0029(10) 0.0056(11) 0.0055(11)
N2 0.0164(12) 0.0151(12) 0.0137(12) 0.0012(10) 0.0052(10) 0.0031(10)
N3 0.0154(12) 0.0161(13) 0.0128(12) 0.0035(10) 0.0035(10) 0.0023(10)
N4 0.0135(12) 0.0153(12) 0.0149(13) 0.0015(10) 0.0051(10) 0.0024(10)
Ge1 0.01527(15) 0.01381(15) 0.01335(15) 0.00135(12) 0.00405(12) 0.00234(12)
Re1 0.01443(6) 0.01456(6) 0.01282(6) -0.00005(5) 0.00232(5) 0.00385(5)
Re2 0.01499(6) 0.01134(6) 0.01519(6) 0.00165(4) 0.00584(5) 0.00245(5)

loop_
_atom_type_symbol
_atom_type_description
_atom_type_scat_dispersion_real
_atom_type_scat_dispersion_imag
_atom_type_scat_source
C C 0.0034 0.0017 'Calculated using XDISP in WinGX (Farrugia, 1999)'
H H 0.0000 0.0000 'Calculated using XDISP in WinGX (Farrugia, 1999)'
N N 0.0065 0.0035 'Calculated using XDISP in WinGX (Farrugia, 1999)'
Ge Ge 0.1243 1.8905 'Calculated using XDISP in WinGX (Farrugia, 1999)'
Re Re -1.0625 7.5606 'Calculated using XDISP in WinGX (Farrugia, 1999)'

loop_
_geom_angle_atom_site_label_1
_geom_angle_atom_site_label_2
_geom_angle_atom_site_label_3
_geom_angle
_geom_angle_site_symmetry_1
_geom_angle_site_symmetry_3
_geom_angle_publ_flag
C2 C1 C5 108.2(3) . . ?
C2 C1 Re1 70.43(18) . . ?
C5 C1 Re1 70.52(18) . . ?
C2 C1 H1 125.9 . . ?
C5 C1 H1 125.9 . . ?
Re1 C1 H1 124.8 . . ?
C3 C2 C1 107.4(3) . . ?
C3 C2 Re1 69.09(18) . . ?
C1 C2 Re1 73.20(18) . . ?
C3 C2 H2 126.3 . . ?
C1 C2 H2 126.3 . . ?
Re1 C2 H2 123.1 . . ?
C2 C3 C4 108.6(3) . . ?
C2 C3 Re1 73.73(18) . . ?
C4 C3 Re1 71.26(18) . . ?
C2 C3 H3 125.7 . . ?
C4 C3 H3 125.7 . . ?
Re1 C3 H3 121.0 . . ?
C5 C4 C3 107.8(3) . . ?
C5 C4 Re1 74.02(19) . . ?
C3 C4 Re1 70.66(17) . . ?
C5 C4 H4 126.1 . . ?
C3 C4 H4 126.1 . . ?
Re1 C4 H4 121.0 . . ?
C4 C5 C1 108.0(3) . . ?
C4 C5 Re1 69.31(18) . . ?
C1 C5 Re1 72.64(17) . . ?
C4 C5 H5 126.0 . . ?
C1 C5 H5 126.0 . . ?
Re1 C5 H5 123.7 . . ?
C10 C6 C7 109.1(3) . . ?
C10 C6 Re2 71.07(17) . . ?
C7 C6 Re2 70.72(17) . . ?
C10 C6 H6 125.5 . . ?
C7 C6 H6 125.5 . . ?
Re2 C6 H6 124.3 . . ?
C8 C7 C6 107.7(3) . . ?
C8 C7 Re2 69.10(17) . . ?
C6 C7 Re2 72.52(17) . . ?
C8 C7 H7 126.1 . . ?
C6 C7 H7 126.1 . . ?
Re2 C7 H7 123.8 . . ?
C7 C8 C9 107.1(3) . . ?
C7 C8 Re2 73.94(17) . . ?
C9 C8 Re2 70.76(17) . . ?
C7 C8 H8 126.5 . . ?
C9 C8 H8 126.5 . . ?
Re2 C8 H8 120.7 . . ?
C10 C9 C8 108.6(3) . . ?
C10 C9 Re2 73.85(17) . . ?
C8 C9 Re2 71.08(17) . . ?
C10 C9 H9 125.7 . . ?
C8 C9 H9 125.7 . . ?
Re2 C9 H9 121.1 . . ?
C6 C10 C9 107.5(3) . . ?
C6 C10 Re2 73.15(17) . . ?
C9 C10 Re2 68.94(17) . . ?
C6 C10 H10 126.2 . . ?
C9 C10 H10 126.2 . . ?
Re2 C10 H10 123.3 . . ?
C12 C11 C19 120.3(3) . . ?
C12 C11 N1 119.7(3) . . ?
C19 C11 N1 119.8(3) . . ?
C16 C12 C11 118.9(3) . . ?
C16 C12 C14 118.3(3) . . ?
C11 C12 C14 122.7(3) . . ?
C14 C13 H13A 109.5 . . ?
C14 C13 H13B 109.5 . . ?
H13A C13 H13B 109.5 . . ?
C14 C13 H13C 109.5 . . ?
H13A C13 H13C 109.5 . . ?
H13B C13 H13C 109.5 . . ?
C12 C14 C15 111.0(3) . . ?
C12 C14 C13 112.0(3) . . ?
C15 C14 C13 110.8(3) . . ?
C12 C14 H14 107.6 . . ?
C15 C14 H14 107.6 . . ?
C13 C14 H14 107.6 . . ?
C14 C15 H15A 109.5 . . ?
C14 C15 H15B 109.5 . . ?
H15A C15 H15B 109.5 . . ?
C14 C15 H15C 109.5 . . ?
H15A C15 H15C 109.5 . . ?
H15B C15 H15C 109.5 . . ?
C17 C16 C12 121.1(4) . . ?
C17 C16 H16 119.5 . . ?
C12 C16 H16 119.5 . . ?
C18 C17 C16 119.3(3) . . ?
C18 C17 H17 120.3 . . ?
C16 C17 H17 120.3 . . ?
C17 C18 C19 121.6(3) . . ?
C17 C18 H18 119.2 . . ?
C19 C18 H18 119.2 . . ?
C18 C19 C11 118.6(3) . . ?
C18 C19 C21 118.6(3) . . ?
C11 C19 C21 122.8(3) . . ?
C21 C20 H20A 109.5 . . ?
C21 C20 H20B 109.5 . . ?
H20A C20 H20B 109.5 . . ?
C21 C20 H20C 109.5 . . ?
H20A C20 H20C 109.5 . . ?
H20B C20 H20C 109.5 . . ?
C19 C21 C22 114.1(3) . . ?
C19 C21 C20 107.8(3) . . ?
C22 C21 C20 110.3(3) . . ?
C19 C21 H21 108.2 . . ?
C22 C21 H21 108.2 . . ?
C20 C21 H21 108.2 . . ?
C21 C22 H22A 109.5 . . ?
C21 C22 H22B 109.5 . . ?
H22A C22 H22B 109.5 . . ?
C21 C22 H22C 109.5 . . ?
H22A C22 H22C 109.5 . . ?
H22B C22 H22C 109.5 . . ?
C24 C23 H23A 109.5 . . ?
C24 C23 H23B 109.5 . . ?
H23A C23 H23B 109.5 . . ?
C24 C23 H23C 109.5 . . ?
H23A C23 H23C 109.5 . . ?
H23B C23 H23C 109.5 . . ?
N1 C24 C25 123.3(3) . . ?
N1 C24 C23 120.4(3) . . ?
C25 C24 C23 116.3(3) . . ?
C26 C25 C24 128.6(3) . . ?
C26 C25 H25 115.7 . . ?
C24 C25 H25 115.7 . . ?
N2 C26 C25 123.3(3) . . ?
N2 C26 C27 120.5(3) . . ?
C25 C26 C27 116.3(3) . . ?
C26 C27 H27A 109.5 . . ?
C26 C27 H27B 109.5 . . ?
H27A C27 H27B 109.5 . . ?
C26 C27 H27C 109.5 . . ?
H27A C27 H27C 109.5 . . ?
H27B C27 H27C 109.5 . . ?
C36 C28 C29 120.3(3) . . ?
C36 C28 N2 121.5(3) . . ?
C29 C28 N2 118.2(3) . . ?
C33 C29 C28 118.8(3) . . ?
C33 C29 C31 117.8(3) . . ?
C28 C29 C31 123.3(3) . . ?
C31 C30 H30A 109.5 . . ?
C31 C30 H30B 109.5 . . ?
H30A C30 H30B 109.5 . . ?
C31 C30 H30C 109.5 . . ?
H30A C30 H30C 109.5 . . ?
H30B C30 H30C 109.5 . . ?
C29 C31 C32 112.2(3) . . ?
C29 C31 C30 110.8(3) . . ?
C32 C31 C30 108.6(3) . . ?
C29 C31 H31 108.4 . . ?
C32 C31 H31 108.4 . . ?
C30 C31 H31 108.4 . . ?
C31 C32 H32A 109.5 . . ?
C31 C32 H32B 109.5 . . ?
H32A C32 H32B 109.5 . . ?
C31 C32 H32C 109.5 . . ?
H32A C32 H32C 109.5 . . ?
H32B C32 H32C 109.5 . . ?
C34 C33 C29 121.4(3) . . ?
C34 C33 H33 119.3 . . ?
C29 C33 H33 119.3 . . ?
C35 C34 C33 119.2(3) . . ?
C35 C34 H34 120.4 . . ?
C33 C34 H34 120.4 . . ?
C34 C35 C36 122.1(3) . . ?
C34 C35 H35 119.0 . . ?
C36 C35 H35 119.0 . . ?
C35 C36 C28 118.2(3) . . ?
C35 C36 C38 118.2(3) . . ?
C28 C36 C38 123.6(3) . . ?
C38 C37 H37A 109.5 . . ?
C38 C37 H37B 109.5 . . ?
H37A C37 H37B 109.5 . . ?
C38 C37 H37C 109.5 . . ?
H37A C37 H37C 109.5 . . ?
H37B C37 H37C 109.5 . . ?
C36 C38 C39 111.2(3) . . ?
C36 C38 C37 110.7(3) . . ?
C39 C38 C37 110.0(3) . . ?
C36 C38 H38 108.3 . . ?
C39 C38 H38 108.3 . . ?
C37 C38 H38 108.3 . . ?
C38 C39 H39A 109.5 . . ?
C38 C39 H39B 109.5 . . ?
H39A C39 H39B 109.5 . . ?
C38 C39 H39C 109.5 . . ?
H39A C39 H39C 109.5 . . ?
H39B C39 H39C 109.5 . . ?
C41 C40 C48 120.1(3) . . ?
C41 C40 N3 120.0(3) . . ?
C48 C40 N3 119.8(3) . . ?
C45 C41 C40 119.1(3) . . ?
C45 C41 C43 118.6(3) . . ?
C40 C41 C43 122.2(3) . . ?
C43 C42 H42A 109.5 . . ?
C43 C42 H42B 109.5 . . ?
H42A C42 H42B 109.5 . . ?
C43 C42 H42C 109.5 . . ?
H42A C42 H42C 109.5 . . ?
H42B C42 H42C 109.5 . . ?
C41 C43 C44 113.7(2) . . ?
C41 C43 C42 108.7(2) . . ?
C44 C43 C42 110.6(3) . . ?
C41 C43 H43 107.9 . . ?
C44 C43 H43 107.9 . . ?
C42 C43 H43 107.9 . . ?
C43 C44 H44A 109.5 . . ?
C43 C44 H44B 109.5 . . ?
H44A C44 H44B 109.5 . . ?
C43 C44 H44C 109.5 . . ?
H44A C44 H44C 109.5 . . ?
H44B C44 H44C 109.5 . . ?
C46 C45 C41 121.2(3) . . ?
C46 C45 H45 119.4 . . ?
C41 C45 H45 119.4 . . ?
C45 C46 C47 119.0(3) . . ?
C45 C46 H46 120.5 . . ?
C47 C46 H46 120.5 . . ?
C46 C47 C48 121.8(3) . . ?
C46 C47 H47 119.1 . . ?
C48 C47 H47 119.1 . . ?
C47 C48 C40 118.8(3) . . ?
C47 C48 C50 118.6(3) . . ?
C40 C48 C50 122.7(3) . . ?
C50 C49 H49A 109.5 . . ?
C50 C49 H49B 109.5 . . ?
H49A C49 H49B 109.5 . . ?
C50 C49 H49C 109.5 . . ?
H49A C49 H49C 109.5 . . ?
H49B C49 H49C 109.5 . . ?
C48 C50 C49 111.8(3) . . ?
C48 C50 C51 111.5(3) . . ?
C49 C50 C51 110.3(3) . . ?
C48 C50 H50 107.7 . . ?
C49 C50 H50 107.7 . . ?
C51 C50 H50 107.7 . . ?
C50 C51 H51A 109.5 . . ?
C50 C51 H51B 109.5 . . ?
H51A C51 H51B 109.5 . . ?
C50 C51 H51C 109.5 . . ?
H51A C51 H51C 109.5 . . ?
H51B C51 H51C 109.5 . . ?
C53 C52 H52A 109.5 . . ?
C53 C52 H52B 109.5 . . ?
H52A C52 H52B 109.5 . . ?
C53 C52 H52C 109.5 . . ?
H52A C52 H52C 109.5 . . ?
H52B C52 H52C 109.5 . . ?
N3 C53 C54 123.8(3) . . ?
N3 C53 C52 120.0(3) . . ?
C54 C53 C52 116.1(3) . . ?
C53 C54 C55 127.9(3) . . ?
C53 C54 H54 116.0 . . ?
C55 C54 H54 116.0 . . ?
N4 C55 C54 123.0(3) . . ?
N4 C55 C56 121.5(3) . . ?
C54 C55 C56 115.5(3) . . ?
C55 C56 H56A 109.5 . . ?
C55 C56 H56B 109.5 . . ?
H56A C56 H56B 109.5 . . ?
C55 C56 H56C 109.5 . . ?
H56A C56 H56C 109.5 . . ?
H56B C56 H56C 109.5 . . ?
C58 C57 C65 120.3(3) . . ?
C58 C57 N4 121.4(3) . . ?
C65 C57 N4 118.3(3) . . ?
C62 C58 C57 118.3(3) . . ?
C62 C58 C60 118.7(3) . . ?
C57 C58 C60 123.0(3) . . ?
C60 C59 H59A 109.5 . . ?
C60 C59 H59B 109.5 . . ?
H59A C59 H59B 109.5 . . ?
C60 C59 H59C 109.5 . . ?
H59A C59 H59C 109.5 . . ?
H59B C59 H59C 109.5 . . ?
C58 C60 C59 111.3(3) . . ?
C58 C60 C61 111.0(3) . . ?
C59 C60 C61 110.2(3) . . ?
C58 C60 H60 108.1 . . ?
C59 C60 H60 108.1 . . ?
C61 C60 H60 108.1 . . ?
C60 C61 H61A 109.5 . . ?
C60 C61 H61B 109.5 . . ?
H61A C61 H61B 109.5 . . ?
C60 C61 H61C 109.5 . . ?
H61A C61 H61C 109.5 . . ?
H61B C61 H61C 109.5 . . ?
C63 C62 C58 122.2(3) . . ?
C63 C62 H62 118.9 . . ?
C58 C62 H62 118.9 . . ?
C62 C63 C64 118.9(3) . . ?
C62 C63 H63 120.5 . . ?
C64 C63 H63 120.5 . . ?
C63 C64 C65 122.1(3) . . ?
C63 C64 H64 119.0 . . ?
C65 C64 H64 119.0 . . ?
C64 C65 C57 118.2(3) . . ?
C64 C65 C67 118.0(3) . . ?
C57 C65 C67 123.8(3) . . ?
C67 C66 H66A 109.5 . . ?
C67 C66 H66B 109.5 . . ?
H66A C66 H66B 109.5 . . ?
C67 C66 H66C 109.5 . . ?
H66A C66 H66C 109.5 . . ?
H66B C66 H66C 109.5 . . ?
C65 C67 C68 112.0(3) . . ?
C65 C67 C66 112.0(3) . . ?
C68 C67 C66 108.5(3) . . ?
C65 C67 H67 108.1 . . ?
C68 C67 H67 108.1 . . ?
C66 C67 H67 108.1 . . ?
C67 C68 H68A 109.5 . . ?
C67 C68 H68B 109.5 . . ?
H68A C68 H68B 109.5 . . ?
C67 C68 H68C 109.5 . . ?
H68A C68 H68C 109.5 . . ?
H68B C68 H68C 109.5 . . ?
C70 C69 H69A 109.5 . . ?
C70 C69 H69B 109.5 . . ?
H69A C69 H69B 109.5 . . ?
C70 C69 H69C 109.5 . . ?
H69A C69 H69C 109.5 . . ?
H69B C69 H69C 109.5 . . ?
C69 C70 C71 116.3(6) . . ?
C69 C70 H70A 108.2 . . ?
C71 C70 H70A 108.2 . . ?
C69 C70 H70B 108.2 . . ?
C71 C70 H70B 108.2 . . ?
H70A C70 H70B 107.4 . . ?
C72 C71 C70 116.0(5) . . ?
C72 C71 H71A 108.3 . . ?
C70 C71 H71A 108.3 . . ?
C72 C71 H71B 108.3 . . ?
C70 C71 H71B 108.3 . . ?
H71A C71 H71B 107.4 . . ?
C71 C72 C73 117.1(5) . . ?
C71 C72 H72A 108.0 . . ?
C73 C72 H72A 108.0 . . ?
C71 C72 H72B 108.0 . . ?
C73 C72 H72B 108.0 . . ?
H72A C72 H72B 107.3 . . ?
C72 C73 H73A 109.5 . . ?
C72 C73 H73B 109.5 . . ?
H73A C73 H73B 109.5 . . ?
C72 C73 H73C 109.5 . . ?
H73A C73 H73C 109.5 . . ?
H73B C73 H73C 109.5 . . ?
C24 N1 C11 113.5(3) . . ?
C24 N1 Re1 126.0(2) . . ?
C11 N1 Re1 120.4(2) . . ?
C26 N2 C28 114.3(2) . . ?
C26 N2 Re1 125.8(2) . . ?
C28 N2 Re1 119.16(18) . . ?
C53 N3 C40 113.4(2) . . ?
C53 N3 Re2 126.06(19) . . ?
C40 N3 Re2 120.47(18) . . ?
C55 N4 C57 115.1(2) . . ?
C55 N4 Re2 126.22(19) . . ?
C57 N4 Re2 117.92(17) . . ?
Re2 Ge1 Re1 163.182(15) . . ?
N1 Re1 N2 86.16(9) . . ?
N1 Re1 C3 111.66(12) . . ?
N2 Re1 C3 101.93(11) . . ?
N1 Re1 C4 96.18(12) . . ?
N2 Re1 C4 137.45(11) . . ?
C3 Re1 C4 38.08(12) . . ?
N1 Re1 C2 148.24(11) . . ?
N2 Re1 C2 94.34(10) . . ?
C3 Re1 C2 37.18(13) . . ?
C4 Re1 C2 62.63(12) . . ?
N1 Re1 C5 116.04(11) . . ?
N2 Re1 C5 155.69(11) . . ?
C3 Re1 C5 61.94(12) . . ?
C4 Re1 C5 36.67(12) . . ?
C2 Re1 C5 61.66(11) . . ?
N1 Re1 C1 152.87(11) . . ?
N2 Re1 C1 120.54(10) . . ?
C3 Re1 C1 61.31(12) . . ?
C4 Re1 C1 61.59(13) . . ?
C2 Re1 C1 36.37(11) . . ?
C5 Re1 C1 36.84(12) . . ?
N1 Re1 Ge1 98.10(7) . . ?
N2 Re1 Ge1 104.67(6) . . ?
C3 Re1 Ge1 141.05(9) . . ?
C4 Re1 Ge1 116.91(9) . . ?
C2 Re1 Ge1 112.36(9) . . ?
C5 Re1 Ge1 82.93(8) . . ?
C1 Re1 Ge1 80.67(8) . . ?
N3 Re2 N4 86.07(9) . . ?
N3 Re2 C9 110.61(11) . . ?
N4 Re2 C9 102.31(11) . . ?
N3 Re2 C8 95.47(11) . . ?
N4 Re2 C8 137.91(11) . . ?
C9 Re2 C8 38.16(12) . . ?
N3 Re2 C10 147.16(11) . . ?
N4 Re2 C10 94.51(10) . . ?
C9 Re2 C10 37.21(12) . . ?
C8 Re2 C10 62.75(12) . . ?
N3 Re2 C7 116.46(11) . . ?
N4 Re2 C7 155.40(10) . . ?
C9 Re2 C7 61.92(11) . . ?
C8 Re2 C7 36.96(11) . . ?
C10 Re2 C7 61.32(11) . . ?
N3 Re2 C6 153.20(10) . . ?
N4 Re2 C6 120.04(10) . . ?
C9 Re2 C6 60.94(12) . . ?
C8 Re2 C6 61.70(12) . . ?
C10 Re2 C6 35.78(11) . . ?
C7 Re2 C6 36.76(11) . . ?
N3 Re2 Ge1 98.66(6) . . ?
N4 Re2 Ge1 104.62(7) . . ?
C9 Re2 Ge1 141.21(8) . . ?
C8 Re2 Ge1 116.60(8) . . ?
C10 Re2 Ge1 112.81(8) . . ?
C7 Re2 Ge1 82.70(8) . . ?
C6 Re2 Ge1 81.42(8) . . ?

loop_
_geom_bond_atom_site_label_1
_geom_bond_atom_site_label_2
_geom_bond_distance
_geom_bond_site_symmetry_2
_geom_bond_publ_flag
C1 C2 1.415(4) . ?
C1 C5 1.435(5) . ?
C1 Re1 2.284(3) . ?
C1 H1 0.9500 . ?
C2 C3 1.415(5) . ?
C2 Re1 2.248(3) . ?
C2 H2 0.9500 . ?
C3 C4 1.430(5) . ?
C3 Re1 2.187(3) . ?
C3 H3 0.9500 . ?
C4 C5 1.401(5) . ?
C4 Re1 2.195(3) . ?
C4 H4 0.9500 . ?
C5 Re1 2.256(3) . ?
C5 H5 0.9500 . ?
C6 C10 1.392(4) . ?
C6 C7 1.429(4) . ?
C6 Re2 2.278(3) . ?
C6 H6 0.9500 . ?
C7 C8 1.410(4) . ?
C7 Re2 2.254(3) . ?
C7 H7 0.9500 . ?
C8 C9 1.431(4) . ?
C8 Re2 2.192(3) . ?
C8 H8 0.9500 . ?
C9 C10 1.418(5) . ?
C9 Re2 2.187(3) . ?
C9 H9 0.9500 . ?
C10 Re2 2.252(3) . ?
C10 H10 0.9500 . ?
C11 C12 1.400(5) . ?
C11 C19 1.404(4) . ?
C11 N1 1.452(4) . ?
C12 C16 1.389(5) . ?
C12 C14 1.518(5) . ?
C13 C14 1.540(6) . ?
C13 H13A 0.9800 . ?
C13 H13B 0.9800 . ?
C13 H13C 0.9800 . ?
C14 C15 1.526(6) . ?
C14 H14 1.0000 . ?
C15 H15A 0.9800 . ?
C15 H15B 0.9800 . ?
C15 H15C 0.9800 . ?
C16 C17 1.385(5) . ?
C16 H16 0.9500 . ?
C17 C18 1.375(5) . ?
C17 H17 0.9500 . ?
C18 C19 1.388(5) . ?
C18 H18 0.9500 . ?
C19 C21 1.510(4) . ?
C20 C21 1.530(4) . ?
C20 H20A 0.9800 . ?
C20 H20B 0.9800 . ?
C20 H20C 0.9800 . ?
C21 C22 1.523(4) . ?
C21 H21 1.0000 . ?
C22 H22A 0.9800 . ?
C22 H22B 0.9800 . ?
C22 H22C 0.9800 . ?
C23 C24 1.510(4) . ?
C23 H23A 0.9800 . ?
C23 H23B 0.9800 . ?
C23 H23C 0.9800 . ?
C24 N1 1.348(4) . ?
C24 C25 1.392(4) . ?
C25 C26 1.384(4) . ?
C25 H25 0.9500 . ?
C26 N2 1.337(4) . ?
C26 C27 1.514(4) . ?
C27 H27A 0.9800 . ?
C27 H27B 0.9800 . ?
C27 H27C 0.9800 . ?
C28 C36 1.401(4) . ?
C28 C29 1.408(4) . ?
C28 N2 1.460(4) . ?
C29 C33 1.391(4) . ?
C29 C31 1.521(4) . ?
C30 C31 1.535(4) . ?
C30 H30A 0.9800 . ?
C30 H30B 0.9800 . ?
C30 H30C 0.9800 . ?
C31 C32 1.534(5) . ?
C31 H31 1.0000 . ?
C32 H32A 0.9800 . ?
C32 H32B 0.9800 . ?
C32 H32C 0.9800 . ?
C33 C34 1.377(5) . ?
C33 H33 0.9500 . ?
C34 C35 1.370(5) . ?
C34 H34 0.9500 . ?
C35 C36 1.398(4) . ?
C35 H35 0.9500 . ?
C36 C38 1.507(4) . ?
C37 C38 1.541(5) . ?
C37 H37A 0.9800 . ?
C37 H37B 0.9800 . ?
C37 H37C 0.9800 . ?
C38 C39 1.522(5) . ?
C38 H38 1.0000 . ?
C39 H39A 0.9800 . ?
C39 H39B 0.9800 . ?
C39 H39C 0.9800 . ?
C40 C41 1.399(4) . ?
C40 C48 1.404(4) . ?
C40 N3 1.460(4) . ?
C41 C45 1.396(4) . ?
C41 C43 1.511(4) . ?
C42 C43 1.533(4) . ?
C42 H42A 0.9800 . ?
C42 H42B 0.9800 . ?
C42 H42C 0.9800 . ?
C43 C44 1.523(4) . ?
C43 H43 1.0000 . ?
C44 H44A 0.9800 . ?
C44 H44B 0.9800 . ?
C44 H44C 0.9800 . ?
C45 C46 1.380(4) . ?
C45 H45 0.9500 . ?
C46 C47 1.383(5) . ?
C46 H46 0.9500 . ?
C47 C48 1.387(4) . ?
C47 H47 0.9500 . ?
C48 C50 1.516(4) . ?
C49 C50 1.531(5) . ?
C49 H49A 0.9800 . ?
C49 H49B 0.9800 . ?
C49 H49C 0.9800 . ?
C50 C51 1.535(4) . ?
C50 H50 1.0000 . ?
C51 H51A 0.9800 . ?
C51 H51B 0.9800 . ?
C51 H51C 0.9800 . ?
C52 C53 1.508(4) . ?
C52 H52A 0.9800 . ?
C52 H52B 0.9800 . ?
C52 H52C 0.9800 . ?
C53 N3 1.344(4) . ?
C53 C54 1.394(4) . ?
C54 C55 1.394(4) . ?
C54 H54 0.9500 . ?
C55 N4 1.329(4) . ?
C55 C56 1.519(4) . ?
C56 H56A 0.9800 . ?
C56 H56B 0.9800 . ?
C56 H56C 0.9800 . ?
C57 C58 1.405(4) . ?
C57 C65 1.408(4) . ?
C57 N4 1.459(4) . ?
C58 C62 1.394(4) . ?
C58 C60 1.507(4) . ?
C59 C60 1.535(4) . ?
C59 H59A 0.9800 . ?
C59 H59B 0.9800 . ?
C59 H59C 0.9800 . ?
C60 C61 1.532(5) . ?
C60 H60 1.0000 . ?
C61 H61A 0.9800 . ?
C61 H61B 0.9800 . ?
C61 H61C 0.9800 . ?
C62 C63 1.366(5) . ?
C62 H62 0.9500 . ?
C63 C64 1.376(5) . ?
C63 H63 0.9500 . ?
C64 C65 1.394(4) . ?
C64 H64 0.9500 . ?
C65 C67 1.517(4) . ?
C66 C67 1.532(4) . ?
C66 H66A 0.9800 . ?
C66 H66B 0.9800 . ?
C66 H66C 0.9800 . ?
C67 C68 1.530(4) . ?
C67 H67 1.0000 . ?
C68 H68A 0.9800 . ?
C68 H68B 0.9800 . ?
C68 H68C 0.9800 . ?
C69 C70 1.482(7) . ?
C69 H69A 0.9800 . ?
C69 H69B 0.9800 . ?
C69 H69C 0.9800 . ?
C70 C71 1.498(7) . ?
C70 H70A 0.9900 . ?
C70 H70B 0.9900 . ?
C71 C72 1.470(7) . ?
C71 H71A 0.9900 . ?
C71 H71B 0.9900 . ?
C72 C73 1.502(7) . ?
C72 H72A 0.9900 . ?
C72 H72B 0.9900 . ?
C73 H73A 0.9800 . ?
C73 H73B 0.9800 . ?
C73 H73C 0.9800 . ?
N1 Re1 2.098(2) . ?
N2 Re1 2.122(2) . ?
N3 Re2 2.092(2) . ?
N4 Re2 2.124(2) . ?
Ge1 Re2 2.4367(3) . ?
Ge1 Re1 2.4395(3) . ?
